data_4064418
loop_
_publ_author_name
'Dudle, Balz'
'Rajesh, Kunjanpillai'
'Blacque, Olivier'
'Berke, Heinz'

_publ_section_title
;
 Rhenium Nitrosyl Complexes Bearing Large-Bite-Angle Diphosphines
;
_journal_issue 11
_journal_name_full Organometallics
_journal_page_first 2986
_journal_paper_doi 10.1021/om200092y
_journal_volume 30
_journal_year 2011
_chemical_formula_moiety 'C40 H35 Br2 N2 O2 P2 Re Si, 2(C H2 Cl2)'
_chemical_formula_sum 'C42 H39 Br2 Cl4 N2 O2 P2 Re Si'
_chemical_formula_weight 1181.59
_chemical_name_systematic
'Acetonitrile-dibromo-(9,9-dimethyl-4,5-bis(diphenylphosphino)-9-silaxanthene-P,P')-nitrosyl-rhenium(I) dichloromethane solvate'
_space_group_IT_number 14
_symmetry_cell_setting monoclinic
_symmetry_space_group_name_Hall '-P 2yn'
_symmetry_space_group_name_H-M 'P 1 21/n 1'
_atom_sites_solution_hydrogens geom
_atom_sites_solution_primary direct
_atom_sites_solution_secondary difmap
_audit_creation_method SHELXL-97
_cell_angle_alpha 90.00
_cell_angle_beta 92.782(2)
_cell_angle_gamma 90.00
_cell_formula_units_Z 4
_cell_length_a 11.2933(2)
_cell_length_b 27.3351(4)
_cell_length_c 14.7027(2)
_cell_measurement_reflns_used 12220
_cell_measurement_temperature 183(2)
_cell_measurement_theta_max 30.9
_cell_measurement_theta_min 2.6
_cell_volume 4533.43(12)
_computing_cell_refinement
;
CrysAlisPro Software, Oxford Diffraction Ltd.,
Version 1.171.33.41
;
_computing_data_collection
;
CrysAlisPro Software, Oxford Diffraction Ltd.,
Version 1.171.33.41
;
_computing_data_reduction
;
CrysAlisPro Software, Oxford Diffraction Ltd., Version 1.171.32.41
;
_computing_molecular_graphics
; ORTEP-3 for Windows, Version 2.01.
  Farrugia, L. J. (1997). J. Appl. Cryst. 30, 565.
;
_computing_publication_material
; WinGX -- An integrated system of Windows programs for the solution,
 refinment and analysis of single crystal X-ray diffraction data,
 Version 1.80.00.
 Farrugia, L. J. (1999). J. Appl. Cryst. 32, 837-838.
 SHELXL97. Program for crystal structure refinement.
 Sheldrick, G.M. (2008). Acta Cryst. A64, 112-122.
 PLATON for Windows, Version 1.12.
 Spek, A. L. (2003). J. Appl. Cryst. 36, 7-13. 
;
_computing_structure_refinement
; SHELXL97. Program for crystal structure refinement.
  Sheldrick, G.M. (2008). Acta Cryst. A64, 112-122.
;
_computing_structure_solution
; SHELXS97. Program for Crystal Structure solution.
  Sheldrick, G.M. (2008). Acta Cryst. A64, 112-122.  
;
_diffrn_ambient_temperature 183(2)
_diffrn_detector_area_resol_mean 10.4498
_diffrn_measured_fraction_theta_full 0.999
_diffrn_measured_fraction_theta_max 0.999
_diffrn_measurement_device_type
; Goniometer Xcalibur, detector: Ruby
Oxford Diffraction (2007). Oxford Diffraction Ltd.,
Xcalibur CCD system
;
_diffrn_measurement_method 'omega scans'
_diffrn_radiation_monochromator graphite
_diffrn_radiation_source 'Enhance (Mo) X-ray Source'
_diffrn_radiation_type MoK\a
_diffrn_radiation_wavelength 0.71073
_diffrn_reflns_av_R_equivalents 0.0487
_diffrn_reflns_av_sigmaI/netI 0.0835
_diffrn_reflns_limit_h_max 14
_diffrn_reflns_limit_h_min -14
_diffrn_reflns_limit_k_max 34
_diffrn_reflns_limit_k_min -34
_diffrn_reflns_limit_l_max 17
_diffrn_reflns_limit_l_min -18
_diffrn_reflns_number 37598
_diffrn_reflns_theta_full 26.4
_diffrn_reflns_theta_max 26.4
_diffrn_reflns_theta_min 2.6
_exptl_absorpt_coefficient_mu 4.813
_exptl_absorpt_correction_T_max 0.792
_exptl_absorpt_correction_T_min 0.625
_exptl_absorpt_correction_type analytical
_exptl_absorpt_process_details
;
CrysAlisPro, Oxford Diffraction Ltd.,
Version 1.171.33.41 (release 06-05-2009 CrysAlis171 .NET)
(compiled May  6 2009,17:20:42)
Analytical numeric absorption correction using a multifaceted crystal
model based on expressions derived by R.C. Clark & J.S. Reid.
(Clark, R. C. & Reid, J. S. (1995). Acta Cryst. A51, 887-897)
;
_exptl_crystal_colour yellow
_exptl_crystal_density_diffrn 1.731
_exptl_crystal_density_method 'not measured'
_exptl_crystal_description prism
_exptl_crystal_F_000 2312
_exptl_crystal_size_max 0.17
_exptl_crystal_size_mid 0.10
_exptl_crystal_size_min 0.06
_refine_diff_density_max 1.035
_refine_diff_density_min -0.63
_refine_diff_density_rms 0.10
_refine_ls_extinction_method none
_refine_ls_goodness_of_fit_ref 0.85
_refine_ls_hydrogen_treatment constr
_refine_ls_matrix_type full
_refine_ls_number_parameters 528
_refine_ls_number_reflns 9254
_refine_ls_number_restraints 13
_refine_ls_restrained_S_all 0.86
_refine_ls_R_factor_all 0.061
_refine_ls_R_factor_gt 0.032
_refine_ls_shift/su_max 0.002
_refine_ls_shift/su_mean 0.000
_refine_ls_structure_factor_coef Fsqd
_refine_ls_weighting_details 'w=1/[\s^2^(Fo^2^)+(0.0172P)^2^] where P=(Fo^2^+2Fc^2^)/3'
_refine_ls_weighting_scheme calc
_refine_ls_wR_factor_gt 0.047
_refine_ls_wR_factor_ref 0.050
_reflns_number_gt 6232
_reflns_number_total 9254
_reflns_threshold_expression >2sigma(I)
_cod_data_source_file om200092y_si_002.cif
_cod_data_source_block 1e
_cod_original_sg_symbol_H-M 'P 21/n'
_cod_database_code 4064418

loop_
_symmetry_equiv_pos_as_xyz
'x, y, z'
'-x+1/2, y+1/2, -z+1/2'
'-x, -y, -z'
'x-1/2, -y-1/2, z-1/2'

loop_
_atom_site_label
_atom_site_type_symbol
_atom_site_fract_x
_atom_site_fract_y
_atom_site_fract_z
_atom_site_U_iso_or_equiv
_atom_site_adp_type
_atom_site_occupancy
_atom_site_symmetry_multiplicity
_atom_site_calc_flag
_atom_site_refinement_flags
_atom_site_disorder_assembly
_atom_site_disorder_group
C1 C 0.5430(3) 0.27652(16) 0.7736(3) 0.0283(10) Uani 1 1 d . . .
C2 C 0.4616(4) 0.31594(16) 0.7464(3) 0.0448(13) Uani 1 1 d . . .
H2A H 0.5014 0.3389 0.7090 0.067 Uiso 1 1 calc R . .
H2B H 0.4356 0.3323 0.7997 0.067 Uiso 1 1 calc R . .
H2C H 0.3942 0.3026 0.7126 0.067 Uiso 1 1 calc R . .
C3 C 1.0007(3) 0.16373(15) 0.9728(3) 0.0259(10) Uani 1 1 d . . .
C4 C 1.0916(3) 0.13248(15) 1.0043(3) 0.0310(11) Uani 1 1 d . . .
H4 H 1.0896 0.0997 0.9876 0.037 Uiso 1 1 calc R . .
C5 C 1.1838(3) 0.14977(17) 1.0595(3) 0.0357(12) Uani 1 1 d . . .
H5 H 1.2447 0.1289 1.0794 0.043 Uiso 1 1 calc R . .
C6 C 1.1855(4) 0.19838(19) 1.0856(3) 0.0413(13) Uani 1 1 d . . .
H6 H 1.2484 0.2103 1.1223 0.050 Uiso 1 1 calc R . .
C7 C 1.0949(4) 0.22913(16) 1.0575(3) 0.0359(11) Uani 1 1 d . . .
H7 H 1.0959 0.2616 1.0766 0.043 Uiso 1 1 calc R . .
C8 C 1.0022(3) 0.21234(15) 1.0011(3) 0.0296(10) Uani 1 1 d . . .
H8 H 0.9412 0.2334 0.9821 0.036 Uiso 1 1 calc R . .
C9 C 0.8348(3) 0.09307(15) 0.9996(3) 0.0247(10) Uani 1 1 d . . .
C10 C 0.8604(3) 0.04351(15) 0.9992(3) 0.0363(12) Uani 1 1 d . . .
H10 H 0.8891 0.0294 0.9471 0.044 Uiso 1 1 calc R . .
C11 C 0.8444(4) 0.01477(17) 1.0743(4) 0.0506(14) Uani 1 1 d . . .
H11 H 0.8622 -0.0184 1.0730 0.061 Uiso 1 1 calc R . .
C12 C 0.8019(4) 0.0356(2) 1.1512(4) 0.0512(14) Uani 1 1 d . . .
H12 H 0.7924 0.0165 1.2027 0.061 Uiso 1 1 calc R . .
C13 C 0.7738(4) 0.08401(18) 1.1525(3) 0.0423(12) Uani 1 1 d . . .
H13 H 0.7430 0.0975 1.2044 0.051 Uiso 1 1 calc R . .
C14 C 0.7901(3) 0.11325(16) 1.0779(3) 0.0300(11) Uani 1 1 d . . .
H14 H 0.7714 0.1464 1.0798 0.036 Uiso 1 1 calc R . .
C15 C 0.9352(3) 0.09872(14) 0.8220(3) 0.0248(10) Uani 1 1 d . . .
C16 C 1.0475(3) 0.10421(14) 0.7888(3) 0.0269(10) Uani 1 1 d . . .
H16 H 1.1003 0.1267 0.8155 0.032 Uiso 1 1 calc R . .
C17 C 1.0805(3) 0.07616(16) 0.7161(3) 0.0333(11) Uani 1 1 d . . .
H17 H 1.1549 0.0803 0.6928 0.040 Uiso 1 1 calc R . .
C18 C 1.0030(4) 0.04189(15) 0.6780(3) 0.0341(11) Uani 1 1 d . . .
H18 H 1.0281 0.0225 0.6307 0.041 Uiso 1 1 calc R . .
C19 C 0.8885(3) 0.03524(14) 0.7078(3) 0.0275(10) Uani 1 1 d . . .
C20 C 0.8577(3) 0.06558(14) 0.7783(3) 0.0254(10) Uani 1 1 d . . .
C21 C 0.7727(4) -0.01253(19) 0.5362(3) 0.0550(14) Uani 1 1 d . . .
H21A H 0.7068 -0.0323 0.5148 0.082 Uiso 1 1 calc R . .
H21B H 0.8449 -0.0263 0.5157 0.082 Uiso 1 1 calc R . .
H21C H 0.7632 0.0201 0.5126 0.082 Uiso 1 1 calc R . .
C22 C 0.8147(4) -0.07145(15) 0.7127(3) 0.0513(14) Uani 1 1 d . . .
H22A H 0.8101 -0.0699 0.7777 0.077 Uiso 1 1 calc R . .
H22B H 0.8935 -0.0807 0.6979 0.077 Uiso 1 1 calc R . .
H22C H 0.7592 -0.0952 0.6884 0.077 Uiso 1 1 calc R . .
C23 C 0.5444(3) 0.07850(13) 0.7969(3) 0.0218(10) Uani 1 1 d . . .
C24 C 0.4342(3) 0.06132(14) 0.7636(3) 0.0270(10) Uani 1 1 d . . .
H24 H 0.3655 0.0758 0.7834 0.032 Uiso 1 1 calc R . .
C25 C 0.4250(4) 0.02337(15) 0.7018(3) 0.0315(11) Uani 1 1 d . . .
H25 H 0.3506 0.0123 0.6810 0.038 Uiso 1 1 calc R . .
C26 C 0.5253(4) 0.00184(15) 0.6708(3) 0.0332(11) Uani 1 1 d . . .
H26 H 0.5182 -0.0222 0.6261 0.040 Uiso 1 1 calc R . .
C27 C 0.6392(3) 0.01564(14) 0.7059(3) 0.0255(10) Uani 1 1 d . . .
C28 C 0.6431(3) 0.05229(14) 0.7703(3) 0.0210(9) Uani 1 1 d . . .
C29 C 0.4179(3) 0.16615(14) 0.8137(3) 0.0237(10) Uani 1 1 d . . .
C30 C 0.4056(3) 0.17136(14) 0.7201(3) 0.0300(11) Uani 1 1 d . . .
H30 H 0.4622 0.1580 0.6835 0.036 Uiso 1 1 calc R . .
C31 C 0.3097(3) 0.19637(16) 0.6803(3) 0.0355(11) Uani 1 1 d . . .
H31 H 0.3009 0.1987 0.6172 0.043 Uiso 1 1 calc R . .
C32 C 0.2275(3) 0.21770(15) 0.7338(3) 0.0342(11) Uani 1 1 d . . .
H32 H 0.1644 0.2352 0.7071 0.041 Uiso 1 1 calc R . .
C33 C 0.2387(3) 0.21307(15) 0.8272(3) 0.0333(11) Uani 1 1 d . . .
H33 H 0.1828 0.2271 0.8636 0.040 Uiso 1 1 calc R . .
C34 C 0.3343(3) 0.18729(14) 0.8668(3) 0.0278(10) Uani 1 1 d . . .
H34 H 0.3419 0.1843 0.9298 0.033 Uiso 1 1 calc R . .
C35 C 0.5160(3) 0.12015(14) 0.9781(3) 0.0207(9) Uani 1 1 d . . .
C36 C 0.4966(4) 0.07232(16) 1.0056(3) 0.0387(12) Uani 1 1 d . . .
H36 H 0.4998 0.0471 0.9634 0.046 Uiso 1 1 calc R . .
C37 C 0.4726(4) 0.06179(17) 1.0945(3) 0.0436(13) Uani 1 1 d . . .
H37 H 0.4595 0.0296 1.1115 0.052 Uiso 1 1 calc R . .
C38 C 0.4680(3) 0.09790(17) 1.1571(3) 0.0359(11) Uani 1 1 d . . .
H38 H 0.4526 0.0904 1.2171 0.043 Uiso 1 1 calc R . .
C39 C 0.4861(3) 0.14552(16) 1.1321(3) 0.0305(11) Uani 1 1 d . . .
H39 H 0.4820 0.1704 1.1749 0.037 Uiso 1 1 calc R . .
C40 C 0.5102(3) 0.15642(15) 1.0433(3) 0.0244(10) Uani 1 1 d . . .
H40 H 0.5228 0.1888 1.0269 0.029 Uiso 1 1 calc R . .
N2 N 0.6042(3) 0.24599(12) 0.7943(2) 0.0257(8) Uani 1 1 d . A .
O2 O 0.7480(2) 0.06543(9) 0.81639(17) 0.0241(7) Uani 1 1 d . . .
Si1 Si 0.77878(11) -0.01064(4) 0.66284(9) 0.0333(3) Uani 1 1 d . . .
P1 P 0.87184(8) 0.13652(4) 0.90935(7) 0.0239(3) Uani 1 1 d . A .
P2 P 0.55325(8) 0.13608(4) 0.86201(7) 0.0216(2) Uani 1 1 d . A .
Br1 Br 0.88766(4) 0.249655(17) 0.79487(3) 0.03944(13) Uani 1 1 d . A .
Br2A Br 0.72091(5) 0.15883(2) 0.68391(4) 0.03296(19) Uani 0.8636(15) 1 d PD A 1
N1A N 0.7130(3) 0.21673(17) 0.9534(3) 0.0297(11) Uani 0.8636(15) 1 d PD A 1
O1A O 0.7055(4) 0.23520(16) 1.0336(3) 0.0530(14) Uani 0.8636(15) 1 d PD A 1
Br2B Br 0.7134(5) 0.23642(19) 0.9919(3) 0.03296(19) Uani 0.1364(15) 1 d PD A 2
N1B N 0.730(2) 0.1612(9) 0.7446(11) 0.0297(11) Uani 0.1364(15) 1 d PD A 2
O1B O 0.739(3) 0.1385(11) 0.6674(14) 0.0530(14) Uani 0.1364(15) 1 d PD A 2
Re1 Re 0.721723(14) 0.191119(6) 0.847317(11) 0.02255(5) Uani 1 1 d D . .
C41 C 0.5798(6) 0.1533(2) 0.4382(5) 0.097(2) Uani 1 1 d . B 2
H41A H 0.5543 0.1787 0.3956 0.116 Uiso 1 1 calc R B 2
H41B H 0.6248 0.1687 0.4882 0.116 Uiso 1 1 calc R B 2
Cl1 Cl 0.6676(2) 0.11368(8) 0.38576(15) 0.1395(8) Uani 1 1 d . B 2
Cl2 Cl 0.4561(2) 0.12504(9) 0.47982(16) 0.1469(9) Uani 1 1 d . B 2
C42 C 0.4797(4) 0.33329(19) 1.0521(3) 0.0635(15) Uani 1 1 d DU C 2
H42A H 0.5573 0.3209 1.0716 0.076 Uiso 1 1 calc R C 2
H42B H 0.4382 0.3426 1.1057 0.076 Uiso 1 1 calc R C 2
Cl3 Cl 0.40006(12) 0.28881(5) 0.99126(10) 0.0641(4) Uani 1 1 d U C 2
Cl4A Cl 0.5843(3) 0.36208(13) 0.99146(18) 0.0830(12) Uani 0.742(7) 1 d PDU D 1
Cl4B Cl 0.4944(16) 0.3846(3) 0.9792(5) 0.123(5) Uani 0.258(7) 1 d PDU C 2

loop_
_atom_site_aniso_label
_atom_site_aniso_U_11
_atom_site_aniso_U_22
_atom_site_aniso_U_33
_atom_site_aniso_U_23
_atom_site_aniso_U_13
_atom_site_aniso_U_12
C1 0.027(2) 0.029(3) 0.029(3) 0.003(2) 0.006(2) -0.001(2)
C2 0.043(3) 0.045(3) 0.046(3) 0.010(3) 0.009(2) 0.012(2)
C3 0.023(2) 0.037(3) 0.018(2) 0.004(2) 0.0062(18) -0.003(2)
C4 0.024(2) 0.039(3) 0.031(3) -0.001(2) 0.007(2) -0.004(2)
C5 0.024(2) 0.057(3) 0.025(3) 0.007(2) 0.000(2) -0.003(2)
C6 0.028(2) 0.073(4) 0.023(3) 0.001(3) 0.002(2) -0.013(3)
C7 0.041(3) 0.041(3) 0.026(3) -0.005(2) 0.004(2) -0.018(2)
C8 0.030(2) 0.036(3) 0.023(2) 0.007(2) 0.006(2) -0.001(2)
C9 0.015(2) 0.032(3) 0.026(3) 0.002(2) -0.0013(19) -0.0005(19)
C10 0.034(3) 0.038(3) 0.038(3) 0.003(2) 0.010(2) 0.012(2)
C11 0.058(3) 0.034(3) 0.061(4) 0.026(3) 0.018(3) 0.015(2)
C12 0.043(3) 0.069(4) 0.043(3) 0.031(3) 0.018(3) 0.006(3)
C13 0.039(3) 0.060(3) 0.028(3) 0.008(3) 0.012(2) 0.010(3)
C14 0.025(2) 0.036(3) 0.029(3) 0.004(2) 0.005(2) 0.002(2)
C15 0.022(2) 0.027(2) 0.026(3) -0.001(2) 0.0051(19) 0.0072(19)
C16 0.027(2) 0.026(2) 0.027(3) 0.004(2) 0.000(2) -0.0013(19)
C17 0.023(2) 0.043(3) 0.035(3) 0.010(2) 0.008(2) 0.005(2)
C18 0.034(3) 0.043(3) 0.026(3) 0.003(2) 0.008(2) 0.013(2)
C19 0.029(2) 0.028(2) 0.027(3) -0.002(2) 0.009(2) 0.0029(19)
C20 0.024(2) 0.031(3) 0.022(2) 0.005(2) 0.008(2) 0.005(2)
C21 0.056(3) 0.077(4) 0.034(3) -0.020(3) 0.013(3) -0.003(3)
C22 0.054(3) 0.043(3) 0.058(4) 0.005(3) 0.017(3) 0.013(2)
C23 0.023(2) 0.024(2) 0.019(2) -0.0011(19) 0.0042(19) -0.0031(18)
C24 0.027(2) 0.024(2) 0.030(3) 0.001(2) 0.006(2) 0.0014(19)
C25 0.029(2) 0.035(3) 0.030(3) -0.009(2) 0.000(2) -0.006(2)
C26 0.044(3) 0.032(3) 0.024(3) -0.010(2) 0.007(2) -0.010(2)
C27 0.030(2) 0.024(2) 0.022(2) 0.001(2) 0.0031(19) -0.0015(19)
C28 0.024(2) 0.026(2) 0.014(2) 0.0020(19) 0.0051(18) -0.0022(19)
C29 0.018(2) 0.027(2) 0.026(3) 0.000(2) 0.0026(19) -0.0014(18)
C30 0.029(2) 0.037(3) 0.024(3) 0.002(2) 0.005(2) 0.004(2)
C31 0.034(2) 0.048(3) 0.025(2) 0.007(2) -0.001(2) -0.001(2)
C32 0.025(2) 0.040(3) 0.037(3) 0.009(2) 0.000(2) 0.006(2)
C33 0.025(2) 0.035(3) 0.040(3) 0.003(2) 0.008(2) 0.005(2)
C34 0.025(2) 0.027(2) 0.031(2) 0.001(2) 0.0020(19) 0.000(2)
C35 0.019(2) 0.025(2) 0.019(2) 0.0022(19) 0.0039(18) -0.0015(18)
C36 0.052(3) 0.031(3) 0.033(3) -0.004(2) 0.012(2) 0.007(2)
C37 0.072(3) 0.029(3) 0.032(3) 0.011(2) 0.022(3) 0.004(2)
C38 0.036(3) 0.049(3) 0.023(3) 0.006(2) 0.011(2) 0.010(2)
C39 0.027(2) 0.041(3) 0.023(3) -0.006(2) 0.004(2) 0.005(2)
C40 0.020(2) 0.026(2) 0.027(3) 0.002(2) 0.0022(19) -0.0006(18)
N2 0.0207(18) 0.025(2) 0.031(2) 0.0045(17) 0.0030(16) -0.0002(16)
O2 0.0175(14) 0.0308(17) 0.0243(17) -0.0048(13) 0.0046(12) 0.0003(12)
Si1 0.0380(7) 0.0319(7) 0.0307(8) -0.0067(6) 0.0093(6) 0.0014(6)
P1 0.0193(5) 0.0281(6) 0.0244(6) 0.0020(5) 0.0019(5) -0.0008(5)
P2 0.0209(5) 0.0236(6) 0.0206(6) -0.0001(5) 0.0029(5) 0.0016(5)
Br1 0.0319(2) 0.0456(3) 0.0405(3) 0.0160(2) -0.0009(2) -0.0117(2)
Br2A 0.0352(3) 0.0381(4) 0.0261(4) 0.0031(3) 0.0059(3) 0.0042(3)
N1A 0.035(2) 0.035(3) 0.020(3) -0.010(2) 0.004(2) 0.004(2)
O1A 0.071(3) 0.067(3) 0.022(3) -0.009(2) 0.011(2) -0.019(2)
Br2B 0.0352(3) 0.0381(4) 0.0261(4) 0.0031(3) 0.0059(3) 0.0042(3)
N1B 0.035(2) 0.035(3) 0.020(3) -0.010(2) 0.004(2) 0.004(2)
O1B 0.071(3) 0.067(3) 0.022(3) -0.009(2) 0.011(2) -0.019(2)
Re1 0.02070(8) 0.02382(9) 0.02322(9) 0.00239(9) 0.00215(6) -0.00063(8)
C41 0.126(6) 0.057(4) 0.105(6) -0.006(4) -0.027(5) -0.012(4)
Cl1 0.1594(19) 0.138(2) 0.1257(18) -0.0663(16) 0.0534(15) -0.0395(15)
Cl2 0.1549(19) 0.162(2) 0.1287(19) -0.0651(17) 0.0544(16) -0.0479(17)
C42 0.061(3) 0.088(4) 0.044(3) -0.013(2) 0.019(3) -0.026(3)
Cl3 0.0703(9) 0.0564(9) 0.0665(10) -0.0101(7) 0.0118(8) -0.0104(7)
Cl4A 0.089(2) 0.092(2) 0.0701(17) -0.0043(15) 0.0300(15) -0.0421(17)
Cl4B 0.209(12) 0.088(5) 0.075(5) -0.013(3) 0.036(6) -0.075(7)

loop_
_atom_type_symbol
_atom_type_description
_atom_type_scat_dispersion_real
_atom_type_scat_dispersion_imag
_atom_type_scat_source
C C 0.0033 0.0016 'International Tables Vol C Tables 4.2.6.8 and 6.1.1.4'
H H 0.0000 0.0000 'International Tables Vol C Tables 4.2.6.8 and 6.1.1.4'
N N 0.0061 0.0033 'International Tables Vol C Tables 4.2.6.8 and 6.1.1.4'
O O 0.0106 0.0060 'International Tables Vol C Tables 4.2.6.8 and 6.1.1.4'
Si Si 0.0817 0.0704 'International Tables Vol C Tables 4.2.6.8 and 6.1.1.4'
P P 0.1023 0.0942 'International Tables Vol C Tables 4.2.6.8 and 6.1.1.4'
Br Br -0.2901 2.4595 'International Tables Vol C Tables 4.2.6.8 and 6.1.1.4'
Re Re -1.0185 7.2310 'International Tables Vol C Tables 4.2.6.8 and 6.1.1.4'
Cl Cl 0.1484 0.1585 'International Tables Vol C Tables 4.2.6.8 and 6.1.1.4'

loop_
_geom_angle_atom_site_label_1
_geom_angle_atom_site_label_2
_geom_angle_atom_site_label_3
_geom_angle
N2 C1 C2 179.2(4)
C1 C2 H2A 109.5
C1 C2 H2B 109.5
H2A C2 H2B 109.5
C1 C2 H2C 109.5
H2A C2 H2C 109.5
H2B C2 H2C 109.5
C8 C3 C4 119.1(4)
C8 C3 P1 122.2(3)
C4 C3 P1 118.0(3)
C5 C4 C3 120.6(4)
C5 C4 H4 119.7
C3 C4 H4 119.7
C4 C5 C6 119.6(4)
C4 C5 H5 120.2
C6 C5 H5 120.2
C7 C6 C5 120.4(4)
C7 C6 H6 119.8
C5 C6 H6 119.8
C6 C7 C8 120.6(4)
C6 C7 H7 119.7
C8 C7 H7 119.7
C7 C8 C3 119.6(4)
C7 C8 H8 120.2
C3 C8 H8 120.2
C10 C9 C14 118.4(4)
C10 C9 P1 124.8(3)
C14 C9 P1 116.3(3)
C11 C10 C9 121.3(4)
C11 C10 H10 119.3
C9 C10 H10 119.3
C12 C11 C10 119.3(5)
C12 C11 H11 120.4
C10 C11 H11 120.4
C13 C12 C11 120.4(5)
C13 C12 H12 119.8
C11 C12 H12 119.8
C12 C13 C14 120.9(5)
C12 C13 H13 119.6
C14 C13 H13 119.6
C13 C14 C9 119.7(4)
C13 C14 H14 120.1
C9 C14 H14 120.1
C16 C15 C20 118.1(4)
C16 C15 P1 125.7(3)
C20 C15 P1 115.7(3)
C17 C16 C15 119.8(4)
C17 C16 H16 120.1
C15 C16 H16 120.1
C16 C17 C18 120.0(4)
C16 C17 H17 120.0
C18 C17 H17 120.0
C17 C18 C19 122.6(4)
C17 C18 H18 118.7
C19 C18 H18 118.7
C20 C19 C18 115.2(4)
C20 C19 Si1 118.8(3)
C18 C19 Si1 125.9(3)
O2 C20 C19 124.3(4)
O2 C20 C15 111.7(4)
C19 C20 C15 124.0(4)
Si1 C21 H21A 109.5
Si1 C21 H21B 109.5
H21A C21 H21B 109.5
Si1 C21 H21C 109.5
H21A C21 H21C 109.5
H21B C21 H21C 109.5
Si1 C22 H22A 109.5
Si1 C22 H22B 109.5
H22A C22 H22B 109.5
Si1 C22 H22C 109.5
H22A C22 H22C 109.5
H22B C22 H22C 109.5
C28 C23 C24 116.0(3)
C28 C23 P2 124.0(3)
C24 C23 P2 119.6(3)
C25 C24 C23 121.4(4)
C25 C24 H24 119.3
C23 C24 H24 119.3
C26 C25 C24 120.2(4)
C26 C25 H25 119.9
C24 C25 H25 119.9
C25 C26 C27 121.0(4)
C25 C26 H26 119.5
C27 C26 H26 119.5
C28 C27 C26 116.3(4)
C28 C27 Si1 120.8(3)
C26 C27 Si1 122.7(3)
C27 C28 O2 121.6(3)
C27 C28 C23 124.5(3)
O2 C28 C23 113.9(3)
C34 C29 C30 118.8(4)
C34 C29 P2 123.0(3)
C30 C29 P2 118.0(3)
C29 C30 C31 120.6(4)
C29 C30 H30 119.7
C31 C30 H30 119.7
C32 C31 C30 120.2(4)
C32 C31 H31 119.9
C30 C31 H31 119.9
C31 C32 C33 119.9(4)
C31 C32 H32 120.0
C33 C32 H32 120.0
C32 C33 C34 119.6(4)
C32 C33 H33 120.2
C34 C33 H33 120.2
C29 C34 C33 120.9(4)
C29 C34 H34 119.6
C33 C34 H34 119.6
C40 C35 C36 117.4(4)
C40 C35 P2 119.8(3)
C36 C35 P2 122.8(3)
C37 C36 C35 120.9(4)
C37 C36 H36 119.5
C35 C36 H36 119.5
C38 C37 C36 120.6(4)
C38 C37 H37 119.7
C36 C37 H37 119.7
C37 C38 C39 119.9(4)
C37 C38 H38 120.1
C39 C38 H38 120.1
C38 C39 C40 119.9(4)
C38 C39 H39 120.1
C40 C39 H39 120.1
C39 C40 C35 121.3(4)
C39 C40 H40 119.3
C35 C40 H40 119.3
C1 N2 Re1 174.1(3)
C28 O2 C20 124.4(3)
C22 Si1 C19 109.5(2)
C22 Si1 C21 111.6(2)
C19 Si1 C21 111.4(2)
C22 Si1 C27 112.5(2)
C19 Si1 C27 100.28(18)
C21 Si1 C27 111.0(2)
C15 P1 C9 104.65(19)
C15 P1 C3 104.94(18)
C9 P1 C3 95.55(17)
C15 P1 Re1 112.23(12)
C9 P1 Re1 119.48(12)
C3 P1 Re1 117.73(14)
C35 P2 C23 105.78(18)
C35 P2 C29 103.98(18)
C23 P2 C29 99.05(17)
C35 P2 Re1 116.36(12)
C23 P2 Re1 120.20(13)
C29 P2 Re1 108.99(13)
O1A N1A Re1 178.9(4)
O1B N1B Re1 179(2)
N1A Re1 N1B 175.8(9)
N1A Re1 N2 89.03(16)
N1B Re1 N2 94.3(8)
N1A Re1 P1 88.79(13)
N1B Re1 P1 88.2(8)
N2 Re1 P1 173.27(8)
N1A Re1 P2 95.26(14)
N1B Re1 P2 82.1(9)
N2 Re1 P2 89.53(8)
P1 Re1 P2 97.00(3)
N1A Re1 Br2B 6.1(2)
N1B Re1 Br2B 177.9(9)
N2 Re1 Br2B 84.98(14)
P1 Re1 Br2B 92.31(12)
P2 Re1 Br2B 99.82(13)
N1A Re1 Br2A 174.75(13)
N1B Re1 Br2A 8.9(9)
N2 Re1 Br2A 85.73(9)
P1 Re1 Br2A 96.45(3)
P2 Re1 Br2A 84.45(3)
Br2B Re1 Br2A 169.74(11)
N1A Re1 Br1 95.27(14)
N1B Re1 Br1 87.7(9)
N2 Re1 Br1 84.47(8)
P1 Re1 Br1 89.40(3)
P2 Re1 Br1 167.78(3)
Br2B Re1 Br1 90.27(13)
Br2A Re1 Br1 84.492(18)
Cl1 C41 Cl2 112.2(3)
Cl1 C41 H41A 109.2
Cl2 C41 H41A 109.2
Cl1 C41 H41B 109.2
Cl2 C41 H41B 109.2
H41A C41 H41B 107.9
Cl3 C42 Cl4B 107.6(4)
Cl3 C42 H42A 110.2
Cl4B C42 H42A 110.2
Cl3 C42 H42B 110.2
Cl4B C42 H42B 110.2
H42A C42 H42B 108.5

loop_
_geom_bond_atom_site_label_1
_geom_bond_atom_site_label_2
_geom_bond_distance
C1 N2 1.117(4)
C1 C2 1.460(5)
C2 H2A 0.9600
C2 H2B 0.9600
C2 H2C 0.9600
C3 C8 1.392(5)
C3 C4 1.397(5)
C3 P1 1.846(4)
C4 C5 1.373(5)
C4 H4 0.9300
C5 C6 1.383(6)
C5 H5 0.9300
C6 C7 1.371(5)
C6 H6 0.9300
C7 C8 1.383(5)
C7 H7 0.9300
C8 H8 0.9300
C9 C10 1.385(5)
C9 C14 1.393(5)
C9 P1 1.845(4)
C10 C11 1.374(6)
C10 H10 0.9300
C11 C12 1.374(6)
C11 H11 0.9300
C12 C13 1.361(6)
C12 H12 0.9300
C13 C14 1.376(6)
C13 H13 0.9300
C14 H14 0.9300
C15 C16 1.389(5)
C15 C20 1.395(5)
C15 P1 1.821(4)
C16 C17 1.381(5)
C16 H16 0.9300
C17 C18 1.382(5)
C17 H17 0.9300
C18 C19 1.397(5)
C18 H18 0.9300
C19 C20 1.385(5)
C19 Si1 1.861(4)
C20 O2 1.384(4)
C21 Si1 1.861(4)
C21 H21A 0.9600
C21 H21B 0.9600
C21 H21C 0.9600
C22 Si1 1.854(4)
C22 H22A 0.9600
C22 H22B 0.9600
C22 H22C 0.9600
C23 C28 1.397(5)
C23 C24 1.397(5)
C23 P2 1.842(4)
C24 C25 1.380(5)
C24 H24 0.9300
C25 C26 1.374(5)
C25 H25 0.9300
C26 C27 1.413(5)
C26 H26 0.9300
C27 C28 1.378(5)
C27 Si1 1.871(4)
C28 O2 1.383(4)
C29 C34 1.381(5)
C29 C30 1.384(5)
C29 P2 1.847(4)
C30 C31 1.386(5)
C30 H30 0.9300
C31 C32 1.376(5)
C31 H31 0.9300
C32 C33 1.379(5)
C32 H32 0.9300
C33 C34 1.392(5)
C33 H33 0.9300
C34 H34 0.9300
C35 C40 1.383(5)
C35 C36 1.389(5)
C35 P2 1.830(4)
C36 C37 1.378(6)
C36 H36 0.9300
C37 C38 1.353(6)
C37 H37 0.9300
C38 C39 1.371(6)
C38 H38 0.9300
C39 C40 1.379(5)
C39 H39 0.9300
C40 H40 0.9300
N2 Re1 2.125(3)
P1 Re1 2.4049(10)
P2 Re1 2.4434(10)
Br1 Re1 2.6090(5)
Br2A Re1 2.5591(6)
N1A O1A 1.290(6)
N1A Re1 1.716(5)
Br2B Re1 2.466(5)
N1B O1B 1.302(11)
N1B Re1 1.724(10)
C41 Cl1 1.681(7)
C41 Cl2 1.733(7)
C41 H41A 0.9700
C41 H41B 0.9700
C42 Cl3 1.735(5)
C42 Cl4B 1.778(8)
C42 H42A 0.9700
C42 H42B 0.9700

loop_
_geom_hbond_atom_site_label_D
_geom_hbond_atom_site_label_H
_geom_hbond_atom_site_label_A
_geom_hbond_distance_DH
_geom_hbond_distance_HA
_geom_hbond_distance_DA
_geom_hbond_angle_DHA
_geom_hbond_site_symmetry_A
C40 H40 O1A 0.93 2.42 3.091(6) 129.0 .
C40 H40 N1A 0.93 2.57 3.164(6) 122.2 .
C31 H31 O1A 0.93 2.41 3.047(6) 125.8 4_565
